data_7124864
loop_
_publ_author_name
'Zheng, Fangrui'
'Leung, Tsz-Fai'
'Chan, Ka-Wing'
'Sung, Herman H. Y.'
'Williams, Ian D.'
'Xie, Zuowei'
'Jia, Guochen'

_publ_section_title
;
 Phosphine-catalyzed cage carbon functionalization of o-carborane: facile
 synthesis of alkenylcarboranes.
;
_journal_issue 71
_journal_name_full 'Chemical communications (Cambridge, England)'
_journal_page_first 10767
_journal_page_last 10770
_journal_paper_doi 10.1039/c6cc05283e
_journal_volume 52
_journal_year 2016
_chemical_formula_moiety 'C14 H24 B10 O2'
_chemical_formula_sum 'C14 H24 B10 O2'
_chemical_formula_weight 332.43
_space_group_crystal_system triclinic
_space_group_IT_number 2
_space_group_name_Hall '-P 1'
_space_group_name_H-M_alt 'P -1'
_atom_sites_solution_hydrogens geom
_atom_sites_solution_primary direct
_atom_sites_solution_secondary difmap
_audit_creation_date 2015-09-08
_audit_creation_method
;
Olex2 1.2
(compiled 2015.01.26 svn.r3150 for OlexSys, GUI svn.r4998)
;
_audit_update_record
;
2015-10-20 deposited with the CCDC.
2016-08-02 downloaded from the CCDC.
;
_cell_angle_alpha 70.985(10)
_cell_angle_beta 82.699(7)
_cell_angle_gamma 79.375(7)
_cell_formula_units_Z 2
_cell_length_a 6.9249(5)
_cell_length_b 11.0485(12)
_cell_length_c 13.4241(14)
_cell_measurement_reflns_used 1163
_cell_measurement_temperature 173.00(10)
_cell_measurement_theta_max 74.7280
_cell_measurement_theta_min 4.6040
_cell_volume 951.90(17)
_computing_cell_refinement
'CrysAlisPro, Agilent Technologies, Version 1.171.37.35 (release 13-08-2014 CrysAlis171 .NET) (compiled Aug 13 2014,18:06:01)'
_computing_data_collection
'CrysAlisPro, Agilent Technologies, Version 1.171.37.35 (release 13-08-2014 CrysAlis171 .NET) (compiled Aug 13 2014,18:06:01)'
_computing_data_reduction
'CrysAlisPro, Agilent Technologies, Version 1.171.37.35 (release 13-08-2014 CrysAlis171 .NET) (compiled Aug 13 2014,18:06:01)'
_computing_molecular_graphics 'Olex2 (Dolomanov et al., 2009)'
_computing_publication_material 'Olex2 (Dolomanov et al., 2009)'
_computing_structure_refinement 'XL (Sheldrick, 2008)'
_computing_structure_solution 'ShelXS (Sheldrick, 2008)'
_diffrn_ambient_environment N~2~
_diffrn_ambient_temperature 173.00(10)
_diffrn_detector 'CCD plate'
_diffrn_detector_area_resol_mean 10.3587
_diffrn_detector_type Atlas
_diffrn_measured_fraction_theta_full 0.984
_diffrn_measured_fraction_theta_max 0.981
_diffrn_measurement_details
;
#__ type_ start__ end____ width___ exp.time_
  1 omega   44.00  120.00   1.0000   15.0000
omega____ theta____ kappa____ phi______ frames
    -      110.5703 -125.0000    0.0000 76

#__ type_ start__ end____ width___ exp.time_
  2 omega  -33.00   35.00   1.0000    5.0000
omega____ theta____ kappa____ phi______ frames
    -      -40.9453   37.0000  -60.0000 68

#__ type_ start__ end____ width___ exp.time_
  3 omega  -66.00   38.00   1.0000    5.0000
omega____ theta____ kappa____ phi______ frames
    -      -40.9453   77.0000  150.0000 104

#__ type_ start__ end____ width___ exp.time_
  4 omega  -66.00   32.00   1.0000    5.0000
omega____ theta____ kappa____ phi______ frames
    -      -40.9453   57.0000   60.0000 98

#__ type_ start__ end____ width___ exp.time_
  5 omega   29.00   85.00   1.0000    5.0000
omega____ theta____ kappa____ phi______ frames
    -       40.9453 -125.0000  -60.0000 56

#__ type_ start__ end____ width___ exp.time_
  6 omega   54.00   88.00   1.0000   15.0000
omega____ theta____ kappa____ phi______ frames
    -      110.5703  -30.0000    0.0000 34

#__ type_ start__ end____ width___ exp.time_
  7 omega   87.00  176.00   1.0000   15.0000
omega____ theta____ kappa____ phi______ frames
    -      110.5703   30.0000   60.0000 89

#__ type_ start__ end____ width___ exp.time_
  8 omega   85.00  177.00   1.0000   15.0000
omega____ theta____ kappa____ phi______ frames
    -      110.5703   30.0000  -30.0000 92

#__ type_ start__ end____ width___ exp.time_
  9 omega   42.00   98.00   1.0000   15.0000
omega____ theta____ kappa____ phi______ frames
    -      110.5703  -45.0000   60.0000 56

#__ type_ start__ end____ width___ exp.time_
 10 omega   37.00  108.00   1.0000   15.0000
omega____ theta____ kappa____ phi______ frames
    -      110.5703  -94.0000   60.0000 71

#__ type_ start__ end____ width___ exp.time_
 11 omega   37.00   85.00   1.0000   15.0000
omega____ theta____ kappa____ phi______ frames
    -      110.5703  -45.0000  -60.0000 48

#__ type_ start__ end____ width___ exp.time_
 12 omega   41.00   86.00   1.0000   15.0000
omega____ theta____ kappa____ phi______ frames
    -      110.5703  -45.0000 -150.0000 45

#__ type_ start__ end____ width___ exp.time_
 13 omega   27.00  107.00   1.0000   15.0000
omega____ theta____ kappa____ phi______ frames
    -      110.5703  -94.0000 -150.0000 80

#__ type_ start__ end____ width___ exp.time_
 14 omega   33.00   85.00   1.0000   15.0000
omega____ theta____ kappa____ phi______ frames
    -      110.5703  -30.0000  150.0000 52
;
_diffrn_measurement_device 'kappa diffractometer'
_diffrn_measurement_device_type 'SuperNova, Dual, Cu at zero, Atlas'
_diffrn_measurement_method '\w scans'
_diffrn_orient_matrix_UB_11 0.0775074000
_diffrn_orient_matrix_UB_12 0.1294562000
_diffrn_orient_matrix_UB_13 -0.0245672000
_diffrn_orient_matrix_UB_21 0.0438078000
_diffrn_orient_matrix_UB_22 0.0057446000
_diffrn_orient_matrix_UB_23 -0.1167383000
_diffrn_orient_matrix_UB_31 -0.2087463000
_diffrn_orient_matrix_UB_32 0.0740072000
_diffrn_orient_matrix_UB_33 -0.0240803000
_diffrn_radiation_monochromator mirror
_diffrn_radiation_probe x-ray
_diffrn_radiation_type CuK\a
_diffrn_radiation_wavelength 1.54184
_diffrn_reflns_av_R_equivalents 0.0549
_diffrn_reflns_av_unetI/netI 0.1094
_diffrn_reflns_limit_h_max 4
_diffrn_reflns_limit_h_min -8
_diffrn_reflns_limit_k_max 13
_diffrn_reflns_limit_k_min -13
_diffrn_reflns_limit_l_max 15
_diffrn_reflns_limit_l_min -16
_diffrn_reflns_number 5179
_diffrn_reflns_theta_full 66.50
_diffrn_reflns_theta_max 67.49
_diffrn_reflns_theta_min 4.28
_diffrn_source 'sealed X-ray tube'
_diffrn_source_current 0.80
_diffrn_source_power 0.040
_diffrn_source_target Cu
_diffrn_source_type 'SuperNova (Cu) X-ray Source'
_diffrn_source_voltage 50
_exptl_absorpt_coefficient_mu 0.483
_exptl_absorpt_correction_T_max 1.00000
_exptl_absorpt_correction_T_min 0.86006
_exptl_absorpt_correction_type multi-scan
_exptl_absorpt_process_details
'CrysAlisPro, Agilent Technologies, Version 1.171.37.35 (release 13-08-2014 CrysAlis171 .NET) (compiled Aug 13 2014,18:06:01) Empirical absorption correction using spherical harmonics, implemented in SCALE3 ABSPACK scaling algorithm.'
_exptl_crystal_colour colourless
_exptl_crystal_colour_primary colourless
_exptl_crystal_density_diffrn 1.160
_exptl_crystal_density_method 'not measured'
_exptl_crystal_description block
_exptl_crystal_F_000 348
_exptl_crystal_size_max 0.25
_exptl_crystal_size_mid 0.15
_exptl_crystal_size_min 0.12
_refine_diff_density_max 0.206
_refine_diff_density_min -0.186
_refine_diff_density_rms 0.042
_refine_ls_extinction_method none
_refine_ls_goodness_of_fit_ref 1.001
_refine_ls_hydrogen_treatment constr
_refine_ls_matrix_type full
_refine_ls_number_parameters 237
_refine_ls_number_reflns 3357
_refine_ls_number_restraints 0
_refine_ls_restrained_S_all 1.001
_refine_ls_R_factor_all 0.0931
_refine_ls_R_factor_gt 0.0510
_refine_ls_shift/su_max 0.000
_refine_ls_shift/su_mean 0.000
_refine_ls_structure_factor_coef Fsqd
_refine_ls_weighting_details
;
 calc 
 [0.00000+1.00000exp(1.50(sin\q/\l)^2^)]/ 
   [\s^2^(Fo^2^)+0.0000+0.0000*P+(0.0120P)^2^+0.0000sin\q/\l] 
 where P = 0.33333Fo^2^ + 0.66667Fc^2^ 
;
_refine_ls_weighting_scheme calc
_refine_ls_wR_factor_gt 0.0933
_refine_ls_wR_factor_ref 0.1114
_reflns_number_gt 2107
_reflns_number_total 3357
_reflns_threshold_expression >2sigma(I)
_cod_data_source_file c6cc05283e2.cif
_cod_data_source_block cpd3b_zheng3cult
_cod_original_cell_volume 951.90(16)
_cod_database_code 7124864
_chemical_oxdiff_formula 'B2 Ph3 O2'
_reflns_odcompleteness_completeness 98.34
_reflns_odcompleteness_iscentric 1
_reflns_odcompleteness_theta 68.13
_olex2_refinement_description
;
1. Fixed Uiso
 At 1.2 times of:
  All B(H) groups, All C(H) groups, All C(H,H) groups
 At 1.5 times of:
  All C(H,H,H) groups
2.a Secondary CH2 refined with riding coordinates:
 C6(H6A,H6B)
2.b Aromatic/amide H refined with riding coordinates:
 C4(H4A), C12(H12A), C13(H13), C15(H15), C16(H16)
2.c Idealised Me refined as rotating group:
 C7(H7A,H7B,H7C), C17(H17A,H17B,H17C)
2.d Boron cage BH refined with riding coordinates:
 B3(H3), B4(H4), B5(H5), B6(H6), B7(H7), B8(H8), B9(H9), B10(H10), B11(H11),
 B12(H12), C2(H2)
;
_olex2_date_sample_data_collection 2015-05-20
_olex2_submission_special_instructions 'No special instructions were received'

loop_
_space_group_symop_id
_space_group_symop_operation_xyz
1 'x, y, z'
2 '-x, -y, -z'

loop_
_atom_site_label
_atom_site_type_symbol
_atom_site_fract_x
_atom_site_fract_y
_atom_site_fract_z
_atom_site_U_iso_or_equiv
_atom_site_adp_type
_atom_site_occupancy
_atom_site_calc_flag
_atom_site_refinement_flags_posn
O1 O 0.6799(2) 0.48971(17) 0.41372(13) 0.0409(4) Uani 1 d .
O2 O 0.9429(2) 0.52135(16) 0.29723(12) 0.0304(3) Uani 1 d .
B3 B 0.6396(4) 0.8059(3) 0.3590(2) 0.0327(5) Uani 1 d .
H3 H 0.7797 0.7529 0.3960 0.039 Uiso 1 calc R
B4 B 0.6377(4) 0.9037(3) 0.2259(2) 0.0325(6) Uani 1 d .
H4 H 0.7773 0.9169 0.1740 0.039 Uiso 1 calc R
B5 B 0.4176(4) 0.8936(2) 0.1762(2) 0.0319(5) Uani 1 d .
H5 H 0.4126 0.9003 0.0915 0.038 Uiso 1 calc R
B6 B 0.2815(3) 0.7894(3) 0.2783(2) 0.0310(5) Uani 1 d .
H6 H 0.1875 0.7263 0.2625 0.037 Uiso 1 calc R
B7 B 0.4373(4) 0.8700(3) 0.4314(2) 0.0362(6) Uani 1 d .
H7 H 0.4439 0.8598 0.5167 0.043 Uiso 1 calc R
B8 B 0.5732(4) 0.9753(3) 0.3288(2) 0.0376(6) Uani 1 d .
H8 H 0.6695 1.0367 0.3453 0.045 Uiso 1 calc R
B9 B 0.4333(4) 1.0305(3) 0.2153(2) 0.0377(6) Uani 1 d .
H9 H 0.4368 1.1291 0.1564 0.045 Uiso 1 calc R
B10 B 0.2145(4) 0.9587(3) 0.2484(2) 0.0368(6) Uani 1 d .
H10 H 0.0736 1.0097 0.2115 0.044 Uiso 1 calc R
B11 B 0.2164(4) 0.8607(3) 0.3815(2) 0.0355(6) Uani 1 d .
H11 H 0.0779 0.8448 0.4338 0.043 Uiso 1 calc R
B12 B 0.3099(4) 1.0096(3) 0.3429(2) 0.0372(6) Uani 1 d .
H12 H 0.2326 1.0939 0.3688 0.045 Uiso 1 calc R
C1 C 0.5370(3) 0.7634(2) 0.26697(16) 0.0240(4) Uani 1 d .
C2 C 0.4205(3) 0.7472(2) 0.38465(17) 0.0287(5) Uani 1 d .
H2 H 0.4169 0.6484 0.4430 0.034 Uiso 1 calc R
C3 C 0.6368(3) 0.6428(2) 0.24206(16) 0.0234(4) Uani 1 d .
C4 C 0.6169(3) 0.6246(2) 0.15041(17) 0.0259(4) Uani 1 d .
H4A H 0.5405 0.6939 0.1020 0.031 Uiso 1 calc R
C5 C 0.7527(3) 0.5434(2) 0.32761(17) 0.0269(4) Uani 1 d .
C6 C 1.0607(4) 0.4165(3) 0.3733(2) 0.0470(7) Uani 1 d .
H6A H 0.9965 0.3379 0.3969 0.056 Uiso 1 calc R
H6B H 1.0730 0.4424 0.4359 0.056 Uiso 1 calc R
C7 C 1.2581(3) 0.3896(3) 0.3207(2) 0.0493(7) Uani 1 d .
H7A H 1.2449 0.3605 0.2606 0.074 Uiso 1 calc GR
H7B H 1.3412 0.3217 0.3711 0.074 Uiso 1 calc GR
H7C H 1.3187 0.4686 0.2956 0.074 Uiso 1 calc GR
C11 C 0.6970(3) 0.5120(2) 0.11411(17) 0.0252(4) Uani 1 d .
C12 C 0.7385(3) 0.3857(2) 0.18143(17) 0.0290(5) Uani 1 d .
H12A H 0.7123 0.3691 0.2555 0.035 Uiso 1 calc R
C13 C 0.8167(3) 0.2845(2) 0.14258(19) 0.0334(5) Uani 1 d .
H13 H 0.8441 0.1994 0.1902 0.040 Uiso 1 calc R
C14 C 0.8563(3) 0.3055(2) 0.03427(19) 0.0295(5) Uani 1 d .
C15 C 0.8100(3) 0.4303(2) -0.03341(18) 0.0314(5) Uani 1 d .
H15 H 0.8338 0.4462 -0.1075 0.038 Uiso 1 calc R
C16 C 0.7294(3) 0.5323(2) 0.00526(18) 0.0295(5) Uani 1 d .
H16 H 0.6960 0.6167 -0.0426 0.035 Uiso 1 calc R
C17 C 0.9475(4) 0.1957(3) -0.0082(2) 0.0423(6) Uani 1 d .
H17A H 0.9451 0.2252 -0.0853 0.063 Uiso 1 calc GR
H17B H 0.8726 0.1234 0.0220 0.063 Uiso 1 calc GR
H17C H 1.0841 0.1672 0.0111 0.063 Uiso 1 calc GR

loop_
_atom_site_aniso_label
_atom_site_aniso_U_11
_atom_site_aniso_U_22
_atom_site_aniso_U_33
_atom_site_aniso_U_23
_atom_site_aniso_U_13
_atom_site_aniso_U_12
O1 0.0402(9) 0.0363(9) 0.0283(9) 0.0025(7) 0.0082(7) 0.0081(7)
O2 0.0229(7) 0.0339(8) 0.0278(8) -0.0034(7) -0.0030(6) 0.0020(6)
B3 0.0268(12) 0.0383(14) 0.0351(13) -0.0151(11) -0.0050(10) -0.0014(10)
B4 0.0331(12) 0.0269(12) 0.0391(14) -0.0114(11) 0.0044(10) -0.0115(10)
B5 0.0367(13) 0.0224(12) 0.0329(13) -0.0053(10) -0.0063(10) 0.0012(10)
B6 0.0223(11) 0.0265(12) 0.0430(15) -0.0095(11) -0.0046(10) -0.0016(9)
B7 0.0399(14) 0.0345(14) 0.0354(14) -0.0166(12) -0.0015(11) 0.0011(11)
B8 0.0378(14) 0.0344(14) 0.0454(16) -0.0186(13) -0.0010(12) -0.0073(11)
B9 0.0451(15) 0.0235(12) 0.0427(16) -0.0088(11) -0.0015(12) -0.0050(11)
B10 0.0346(13) 0.0275(13) 0.0459(16) -0.0104(12) -0.0088(11) 0.0034(11)
B11 0.0287(13) 0.0274(13) 0.0453(16) -0.0104(11) 0.0046(11) 0.0017(10)
B12 0.0397(14) 0.0292(13) 0.0424(16) -0.0142(12) -0.0018(11) 0.0002(11)
C1 0.0231(9) 0.0236(10) 0.0228(10) -0.0040(8) -0.0017(8) -0.0035(8)
C2 0.0273(10) 0.0251(10) 0.0280(11) -0.0043(9) 0.0040(8) -0.0015(8)
C3 0.0197(9) 0.0209(10) 0.0263(10) -0.0038(8) 0.0002(7) -0.0025(7)
C4 0.0204(9) 0.0255(10) 0.0283(11) -0.0044(9) -0.0033(8) -0.0011(8)
C5 0.0268(10) 0.0254(11) 0.0243(10) -0.0058(9) -0.0002(8) 0.0015(8)
C6 0.0354(13) 0.0550(17) 0.0327(13) -0.0011(12) -0.0055(10) 0.0161(12)
C7 0.0273(12) 0.0388(14) 0.0623(18) 0.0055(13) -0.0036(11) 0.0046(10)
C11 0.0180(9) 0.0290(11) 0.0300(11) -0.0113(9) -0.0023(8) -0.0026(8)
C12 0.0307(11) 0.0297(11) 0.0250(10) -0.0075(9) 0.0038(8) -0.0061(9)
C13 0.0348(11) 0.0276(11) 0.0351(12) -0.0092(10) 0.0030(9) -0.0029(9)
C14 0.0241(10) 0.0332(12) 0.0343(12) -0.0149(10) -0.0010(8) -0.0048(9)
C15 0.0292(11) 0.0408(13) 0.0266(11) -0.0127(10) -0.0039(8) -0.0061(9)
C16 0.0285(10) 0.0325(12) 0.0267(11) -0.0068(9) -0.0068(8) -0.0038(9)
C17 0.0473(14) 0.0426(15) 0.0405(14) -0.0219(12) -0.0031(11) 0.0008(11)

loop_
_atom_type_symbol
_atom_type_description
_atom_type_scat_dispersion_real
_atom_type_scat_dispersion_imag
_atom_type_scat_source
C C 0.0181 0.0091 'International Tables Vol C Tables 4.2.6.8 and 6.1.1.4'
H H 0.0000 0.0000 'International Tables Vol C Tables 4.2.6.8 and 6.1.1.4'
B B 0.0090 0.0039 'International Tables Vol C Tables 4.2.6.8 and 6.1.1.4'
O O 0.0492 0.0322 'International Tables Vol C Tables 4.2.6.8 and 6.1.1.4'

loop_
_geom_angle_atom_site_label_1
_geom_angle_atom_site_label_2
_geom_angle_atom_site_label_3
_geom_angle
C5 O2 C6 115.04(17)
B4 B3 B7 108.4(2)
B4 B3 B8 60.57(16)
B8 B3 B7 60.37(16)
C1 B3 B4 58.88(14)
C1 B3 B7 105.38(18)
C1 B3 B8 106.04(19)
C2 B3 B4 104.51(18)
C2 B3 B7 58.25(14)
C2 B3 B8 104.78(18)
C2 B3 C1 57.44(13)
B3 B4 B5 107.98(18)
B3 B4 B8 59.81(16)
B3 B4 B9 107.74(19)
B5 B4 B8 108.35(19)
B5 B4 B9 60.03(15)
B8 B4 B9 60.17(16)
C1 B4 B3 59.48(14)
C1 B4 B5 58.57(13)
C1 B4 B8 105.92(18)
C1 B4 B9 105.22(17)
B4 B5 B9 60.21(15)
B4 B5 B10 108.2(2)
B6 B5 B4 108.71(19)
B6 B5 B9 108.03(19)
B6 B5 B10 59.56(15)
B9 B5 B10 59.97(16)
C1 B5 B4 58.93(14)
C1 B5 B6 59.82(13)
C1 B5 B9 105.64(19)
C1 B5 B10 105.63(19)
B5 B6 B11 107.83(19)
B10 B6 B5 60.48(15)
B10 B6 B11 59.67(16)
C1 B6 B5 58.26(13)
C1 B6 B10 105.14(18)
C1 B6 B11 105.08(18)
C2 B6 B5 103.66(17)
C2 B6 B10 103.85(19)
C2 B6 B11 58.34(14)
C2 B6 C1 57.21(12)
B3 B7 B8 59.57(15)
B3 B7 B11 108.27(19)
B11 B7 B8 108.5(2)
B12 B7 B3 108.1(2)
B12 B7 B8 60.60(16)
B12 B7 B11 59.94(16)
C2 B7 B3 59.01(14)
C2 B7 B8 104.75(18)
C2 B7 B11 58.60(14)
C2 B7 B12 104.6(2)
B3 B8 B4 59.62(15)
B3 B8 B7 60.06(15)
B3 B8 B9 107.5(2)
B3 B8 B12 107.6(2)
B4 B8 B7 107.45(19)
B4 B8 B9 60.04(16)
B4 B8 B12 107.7(2)
B7 B8 B9 107.0(2)
B7 B8 B12 59.50(15)
B9 B8 B12 59.63(16)
B4 B9 B8 59.79(16)
B5 B9 B4 59.76(15)
B5 B9 B8 107.83(19)
B10 B9 B4 107.85(19)
B10 B9 B5 60.03(15)
B10 B9 B8 108.3(2)
B12 B9 B4 108.0(2)
B12 B9 B5 108.11(19)
B12 B9 B8 60.36(16)
B12 B9 B10 60.12(16)
B5 B10 B12 107.93(19)
B6 B10 B5 59.96(15)
B6 B10 B9 108.37(19)
B6 B10 B12 108.7(2)
B9 B10 B5 60.00(15)
B9 B10 B12 59.92(16)
B11 B10 B5 108.13(19)
B11 B10 B6 60.56(16)
B11 B10 B9 108.1(2)
B11 B10 B12 60.05(17)
B6 B11 B7 108.10(17)
B10 B11 B6 59.76(16)
B10 B11 B7 108.07(19)
B10 B11 B12 60.52(17)
B12 B11 B6 108.40(19)
B12 B11 B7 59.85(16)
C2 B11 B6 58.90(14)
C2 B11 B7 58.30(14)
C2 B11 B10 104.34(18)
C2 B11 B12 104.30(18)
B7 B12 B8 59.91(16)
B7 B12 B9 107.67(19)
B7 B12 B10 107.5(2)
B7 B12 B11 60.21(17)
B9 B12 B8 60.01(16)
B9 B12 B10 59.96(16)
B10 B12 B8 107.91(19)
B11 B12 B8 108.16(19)
B11 B12 B9 107.6(2)
B11 B12 B10 59.43(17)
B3 C1 B6 113.11(17)
B4 C1 B3 61.64(15)
B4 C1 B6 113.34(18)
B5 C1 B3 112.93(18)
B5 C1 B4 62.50(15)
B5 C1 B6 61.92(14)
C2 C1 B3 60.86(14)
C2 C1 B4 109.38(17)
C2 C1 B5 109.29(16)
C2 C1 B6 60.70(14)
C3 C1 B3 116.89(18)
C3 C1 B4 122.41(17)
C3 C1 B5 122.93(18)
C3 C1 B6 117.29(18)
C3 C1 C2 118.05(17)
B3 C2 B6 114.99(17)
B7 C2 B3 62.74(15)
B7 C2 B6 115.25(19)
B7 C2 B11 63.10(16)
B11 C2 B3 115.02(19)
B11 C2 B6 62.77(15)
C1 C2 B3 61.71(13)
C1 C2 B6 62.09(13)
C1 C2 B7 112.46(17)
C1 C2 B11 112.57(18)
C1 C3 C5 115.87(18)
C4 C3 C1 121.41(19)
C4 C3 C5 122.68(19)
C3 C4 C11 129.0(2)
O1 C5 O2 124.3(2)
O1 C5 C3 123.38(19)
O2 C5 C3 112.32(17)
O2 C6 C7 108.1(2)
C12 C11 C4 124.0(2)
C12 C11 C16 117.9(2)
C16 C11 C4 118.1(2)
C13 C12 C11 121.3(2)
C12 C13 C14 120.8(2)
C13 C14 C17 120.9(2)
C15 C14 C13 118.2(2)
C15 C14 C17 120.8(2)
C14 C15 C16 121.1(2)
C15 C16 C11 120.5(2)

loop_
_geom_bond_atom_site_label_1
_geom_bond_atom_site_label_2
_geom_bond_distance
O1 C5 1.207(3)
O2 C5 1.330(2)
O2 C6 1.464(3)
B3 B4 1.761(4)
B3 B7 1.774(3)
B3 B8 1.765(4)
B3 C1 1.724(3)
B3 C2 1.710(3)
B4 B5 1.775(4)
B4 B8 1.778(4)
B4 B9 1.783(4)
B4 C1 1.714(3)
B5 B6 1.771(4)
B5 B9 1.780(4)
B5 B10 1.780(4)
B5 C1 1.707(3)
B6 B10 1.764(4)
B6 B11 1.778(4)
B6 C1 1.735(3)
B6 C2 1.712(4)
B7 B8 1.779(4)
B7 B11 1.778(4)
B7 B12 1.772(4)
B7 C2 1.697(4)
B8 B9 1.785(4)
B8 B12 1.791(4)
B9 B10 1.779(4)
B9 B12 1.778(4)
B10 B11 1.762(4)
B10 B12 1.782(4)
B11 B12 1.774(4)
B11 C2 1.702(3)
C1 C2 1.651(3)
C1 C3 1.502(3)
C3 C4 1.337(3)
C3 C5 1.502(3)
C4 C11 1.471(3)
C6 C7 1.482(3)
C11 C12 1.394(3)
C11 C16 1.399(3)
C12 C13 1.378(3)
C13 C14 1.395(3)
C14 C15 1.387(3)
C14 C17 1.507(3)
C15 C16 1.388(3)

loop_
_geom_torsion_atom_site_label_1
_geom_torsion_atom_site_label_2
_geom_torsion_atom_site_label_3
_geom_torsion_atom_site_label_4
_geom_torsion
B3 B4 B5 B6 0.0(2)
B3 B4 B5 B9 100.5(2)
B3 B4 B5 B10 63.1(2)
B3 B4 B5 C1 -34.52(16)
B3 B4 B8 B7 -37.75(19)
B3 B4 B8 B9 -137.7(2)
B3 B4 B8 B12 -100.5(2)
B3 B4 B9 B5 -100.9(2)
B3 B4 B9 B8 37.62(19)
B3 B4 B9 B10 -63.6(3)
B3 B4 B9 B12 -0.1(3)
B3 B4 C1 B5 141.27(18)
B3 B4 C1 B6 104.6(2)
B3 B4 C1 C2 39.05(17)
B3 B4 C1 C3 -105.4(2)
B3 B7 B8 B4 37.55(19)
B3 B7 B8 B9 100.7(2)
B3 B7 B8 B12 138.1(2)
B3 B7 B11 B6 0.4(3)
B3 B7 B11 B10 -62.8(2)
B3 B7 B11 B12 -100.8(2)
B3 B7 B11 C2 33.21(18)
B3 B7 B12 B8 -37.25(19)
B3 B7 B12 B9 0.5(3)
B3 B7 B12 B10 63.7(2)
B3 B7 B12 B11 101.1(2)
B3 B7 C2 B6 -106.4(2)
B3 B7 C2 B11 -142.6(2)
B3 B7 C2 C1 -37.82(18)
B3 B8 B9 B4 -37.47(17)
B3 B8 B9 B5 -0.6(2)
B3 B8 B9 B10 62.9(2)
B3 B8 B9 B12 100.6(2)
B3 B8 B12 B7 37.35(19)
B3 B8 B12 B9 -100.3(2)
B3 B8 B12 B10 -62.9(3)
B3 B8 B12 B11 -0.1(3)
B3 C1 C2 B6 145.91(19)
B3 C1 C2 B7 38.25(18)
B3 C1 C2 B11 107.2(2)
B3 C1 C3 C4 -156.40(19)
B3 C1 C3 C5 25.7(3)
B4 B3 B7 B8 -38.23(19)
B4 B3 B7 B11 62.9(2)
B4 B3 B7 B12 -0.5(3)
B4 B3 B7 C2 96.0(2)
B4 B3 B8 B7 137.6(2)
B4 B3 B8 B9 37.66(18)
B4 B3 B8 B12 100.5(2)
B4 B3 C1 B5 -37.05(18)
B4 B3 C1 B6 -105.0(2)
B4 B3 C1 C2 -137.12(18)
B4 B3 C1 C3 114.2(2)
B4 B3 C2 B6 3.9(2)
B4 B3 C2 B7 -103.0(2)
B4 B3 C2 B11 -66.3(2)
B4 B3 C2 C1 36.99(16)
B4 B5 B6 B10 100.5(2)
B4 B5 B6 B11 62.9(2)
B4 B5 B6 C1 -34.16(17)
B4 B5 B6 C2 2.2(2)
B4 B5 B9 B8 -36.93(18)
B4 B5 B9 B10 -138.2(2)
B4 B5 B9 B12 -100.7(2)
B4 B5 B10 B6 -101.5(2)
B4 B5 B10 B9 37.49(19)
B4 B5 B10 B11 -63.3(2)
B4 B5 B10 B12 0.2(3)
B4 B5 C1 B3 36.71(17)
B4 B5 C1 B6 141.62(19)
B4 B5 C1 C2 102.37(19)
B4 B5 C1 C3 -112.5(2)
B4 B8 B9 B5 36.92(17)
B4 B8 B9 B10 100.4(2)
B4 B8 B9 B12 138.0(2)
B4 B8 B12 B7 100.2(2)
B4 B8 B12 B9 -37.44(19)
B4 B8 B12 B10 0.0(3)
B4 B8 B12 B11 62.8(3)
B4 B9 B10 B5 -37.21(19)
B4 B9 B10 B6 -0.4(3)
B4 B9 B10 B11 63.7(3)
B4 B9 B10 B12 101.0(2)
B4 B9 B12 B7 -0.3(3)
B4 B9 B12 B8 37.43(19)
B4 B9 B12 B10 -100.6(2)
B4 B9 B12 B11 -63.8(3)
B4 C1 C2 B3 -39.40(18)
B4 C1 C2 B6 106.5(2)
B4 C1 C2 B7 -1.2(2)
B4 C1 C2 B11 67.8(2)
B4 C1 C3 C4 -84.4(3)
B4 C1 C3 C5 97.7(2)
B5 B4 B8 B3 100.6(2)
B5 B4 B8 B7 62.8(2)
B5 B4 B8 B9 -37.17(18)
B5 B4 B8 B12 0.1(3)
B5 B4 B9 B8 138.6(2)
B5 B4 B9 B10 37.33(19)
B5 B4 B9 B12 100.9(2)
B5 B4 C1 B3 -141.27(18)
B5 B4 C1 B6 -36.63(19)
B5 B4 C1 C2 -102.22(18)
B5 B4 C1 C3 113.3(2)
B5 B6 B10 B9 -36.81(19)
B5 B6 B10 B11 -137.6(2)
B5 B6 B10 B12 -100.4(2)
B5 B6 B11 B7 -62.8(2)
B5 B6 B11 B10 38.01(18)
B5 B6 B11 B12 0.6(2)
B5 B6 B11 C2 -95.34(19)
B5 B6 C1 B3 104.6(2)
B5 B6 C1 B4 36.86(19)
B5 B6 C1 C2 136.79(19)
B5 B6 C1 C3 -114.7(2)
B5 B6 C2 B3 -3.8(2)
B5 B6 C2 B7 66.4(2)
B5 B6 C2 B11 102.73(19)
B5 B6 C2 C1 -36.82(16)
B5 B9 B10 B6 36.79(19)
B5 B9 B10 B11 100.9(2)
B5 B9 B10 B12 138.2(2)
B5 B9 B12 B7 62.9(3)
B5 B9 B12 B8 100.6(2)
B5 B9 B12 B10 -37.43(18)
B5 B9 B12 B11 -0.6(3)
B5 B10 B11 B6 -37.86(18)
B5 B10 B11 B7 63.0(2)
B5 B10 B11 B12 100.7(2)
B5 B10 B11 C2 2.1(3)
B5 B10 B12 B7 -63.3(2)
B5 B10 B12 B8 -0.1(3)
B5 B10 B12 B9 37.37(18)
B5 B10 B12 B11 -101.0(2)
B5 C1 C2 B3 -106.1(2)
B5 C1 C2 B6 39.80(18)
B5 C1 C2 B7 -67.9(2)
B5 C1 C2 B11 1.1(3)
B5 C1 C3 C4 -8.3(3)
B5 C1 C3 C5 173.84(18)
B6 B5 B9 B4 101.7(2)
B6 B5 B9 B8 64.7(2)
B6 B5 B9 B10 -36.54(18)
B6 B5 B9 B12 0.9(3)
B6 B5 B10 B9 139.0(2)
B6 B5 B10 B11 38.12(19)
B6 B5 B10 B12 101.6(2)
B6 B5 C1 B3 -104.91(19)
B6 B5 C1 B4 -141.62(19)
B6 B5 C1 C2 -39.25(18)
B6 B5 C1 C3 105.9(2)
B6 B10 B11 B7 100.84(19)
B6 B10 B11 B12 138.52(19)
B6 B10 B11 C2 39.99(17)
B6 B10 B12 B7 0.2(3)
B6 B10 B12 B8 63.4(2)
B6 B10 B12 B9 100.9(2)
B6 B10 B12 B11 -37.51(17)
B6 B11 B12 B7 -100.7(2)
B6 B11 B12 B8 -63.4(3)
B6 B11 B12 B9 0.0(3)
B6 B11 B12 B10 37.09(18)
B6 B11 C2 B3 106.5(2)
B6 B11 C2 B7 143.04(19)
B6 B11 C2 C1 38.38(18)
B6 C1 C2 B3 -145.91(19)
B6 C1 C2 B7 -107.7(2)
B6 C1 C2 B11 -38.66(19)
B6 C1 C3 C4 64.4(3)
B6 C1 C3 C5 -113.4(2)
B7 B3 B4 B5 -63.1(2)
B7 B3 B4 B8 38.14(19)
B7 B3 B4 B9 0.4(3)
B7 B3 B4 C1 -97.20(19)
B7 B3 B8 B4 -137.6(2)
B7 B3 B8 B9 -100.0(2)
B7 B3 B8 B12 -37.10(19)
B7 B3 C1 B4 102.5(2)
B7 B3 C1 B5 65.5(2)
B7 B3 C1 B6 -2.5(3)
B7 B3 C1 C2 -34.58(17)
B7 B3 C1 C3 -143.30(19)
B7 B3 C2 B6 106.8(2)
B7 B3 C2 B11 36.7(2)
B7 B3 C2 C1 139.94(19)
B7 B8 B9 B4 -100.7(2)
B7 B8 B9 B5 -63.8(2)
B7 B8 B9 B10 -0.3(3)
B7 B8 B9 B12 37.35(18)
B7 B8 B12 B9 -137.7(2)
B7 B8 B12 B10 -100.2(2)
B7 B8 B12 B11 -37.4(2)
B7 B11 B12 B8 37.27(19)
B7 B11 B12 B9 100.7(2)
B7 B11 B12 B10 137.77(19)
B7 B11 C2 B3 -36.5(2)
B7 B11 C2 B6 -143.04(19)
B7 B11 C2 C1 -104.7(2)
B8 B3 B4 B5 -101.2(2)
B8 B3 B4 B9 -37.78(19)
B8 B3 B4 C1 -135.33(18)
B8 B3 B7 B11 101.2(2)
B8 B3 B7 B12 37.7(2)
B8 B3 B7 C2 134.2(2)
B8 B3 C1 B4 39.57(17)
B8 B3 C1 B5 2.5(2)
B8 B3 C1 B6 -65.4(2)
B8 B3 C1 C2 -97.55(18)
B8 B3 C1 C3 153.73(18)
B8 B3 C2 B6 66.7(2)
B8 B3 C2 B7 -40.12(19)
B8 B3 C2 B11 -3.5(3)
B8 B3 C2 C1 99.8(2)
B8 B4 B5 B6 -63.3(2)
B8 B4 B5 B9 37.23(18)
B8 B4 B5 B10 -0.2(3)
B8 B4 B5 C1 -97.8(2)
B8 B4 B9 B5 -138.6(2)
B8 B4 B9 B10 -101.2(2)
B8 B4 B9 B12 -37.68(19)
B8 B4 C1 B3 -39.19(18)
B8 B4 C1 B5 102.1(2)
B8 B4 C1 B6 65.5(2)
B8 B4 C1 C2 -0.1(2)
B8 B4 C1 C3 -144.6(2)
B8 B7 B11 B6 63.5(2)
B8 B7 B11 B10 0.3(2)
B8 B7 B11 B12 -37.66(18)
B8 B7 B11 C2 96.34(19)
B8 B7 B12 B9 37.7(2)
B8 B7 B12 B10 101.0(2)
B8 B7 B12 B11 138.3(2)
B8 B7 C2 B3 39.73(18)
B8 B7 C2 B6 -66.7(2)
B8 B7 C2 B11 -102.9(2)
B8 B7 C2 C1 1.9(2)
B8 B9 B10 B5 -100.4(2)
B8 B9 B10 B6 -63.7(3)
B8 B9 B10 B11 0.5(3)
B8 B9 B10 B12 37.72(18)
B8 B9 B12 B7 -37.7(2)
B8 B9 B12 B10 -138.1(2)
B8 B9 B12 B11 -101.2(2)
B9 B4 B5 B6 -100.5(2)
B9 B4 B5 B10 -37.38(19)
B9 B4 B5 C1 -135.04(19)
B9 B4 B8 B3 137.7(2)
B9 B4 B8 B7 100.0(2)
B9 B4 B8 B12 37.26(19)
B9 B4 C1 B3 -101.9(2)
B9 B4 C1 B5 39.37(18)
B9 B4 C1 B6 2.7(3)
B9 B4 C1 C2 -62.9(2)
B9 B4 C1 C3 152.7(2)
B9 B5 B6 B10 36.71(19)
B9 B5 B6 B11 -0.9(2)
B9 B5 B6 C1 -98.0(2)
B9 B5 B6 C2 -61.6(2)
B9 B5 B10 B6 -139.0(2)
B9 B5 B10 B11 -100.8(2)
B9 B5 B10 B12 -37.34(19)
B9 B5 C1 B3 -2.8(2)
B9 B5 C1 B4 -39.55(17)
B9 B5 C1 B6 102.1(2)
B9 B5 C1 C2 62.8(2)
B9 B5 C1 C3 -152.06(19)
B9 B8 B12 B7 137.7(2)
B9 B8 B12 B10 37.44(19)
B9 B8 B12 B11 100.3(2)
B9 B10 B11 B6 -101.3(2)
B9 B10 B11 B7 -0.5(3)
B9 B10 B11 B12 37.19(18)
B9 B10 B11 C2 -61.3(2)
B9 B10 B12 B7 -100.7(2)
B9 B10 B12 B8 -37.47(19)
B9 B10 B12 B11 -138.4(2)
B10 B5 B6 B11 -37.65(18)
B10 B5 B6 C1 -134.7(2)
B10 B5 B6 C2 -98.4(2)
B10 B5 B9 B4 138.2(2)
B10 B5 B9 B8 101.3(2)
B10 B5 B9 B12 37.47(19)
B10 B5 C1 B3 -65.4(2)
B10 B5 C1 B4 -102.1(2)
B10 B5 C1 B6 39.54(18)
B10 B5 C1 C2 0.3(2)
B10 B5 C1 C3 145.4(2)
B10 B6 B11 B7 -100.8(2)
B10 B6 B11 B12 -37.42(19)
B10 B6 B11 C2 -133.35(19)
B10 B6 C1 B3 64.8(2)
B10 B6 C1 B4 -3.0(3)
B10 B6 C1 B5 -39.86(18)
B10 B6 C1 C2 96.9(2)
B10 B6 C1 C3 -154.58(19)
B10 B6 C2 B3 -66.3(2)
B10 B6 C2 B7 3.9(2)
B10 B6 C2 B11 40.27(17)
B10 B6 C2 C1 -99.28(18)
B10 B9 B12 B7 100.4(2)
B10 B9 B12 B8 138.1(2)
B10 B9 B12 B11 36.86(19)
B10 B11 B12 B7 -137.77(19)
B10 B11 B12 B8 -100.5(2)
B10 B11 B12 B9 -37.10(19)
B10 B11 C2 B3 66.1(3)
B10 B11 C2 B6 -40.42(18)
B10 B11 C2 B7 102.6(2)
B10 B11 C2 C1 -2.0(3)
B11 B6 B10 B5 137.6(2)
B11 B6 B10 B9 100.8(2)
B11 B6 B10 B12 37.28(18)
B11 B6 C1 B3 2.7(2)
B11 B6 C1 B4 -65.0(2)
B11 B6 C1 B5 -101.9(2)
B11 B6 C1 C2 34.88(17)
B11 B6 C1 C3 143.38(19)
B11 B6 C2 B3 -106.6(2)
B11 B6 C2 B7 -36.36(18)
B11 B6 C2 C1 -139.55(19)
B11 B7 B8 B3 -100.8(2)
B11 B7 B8 B4 -63.2(2)
B11 B7 B8 B9 0.0(2)
B11 B7 B8 B12 37.37(18)
B11 B7 B12 B8 -138.3(2)
B11 B7 B12 B9 -100.6(2)
B11 B7 B12 B10 -37.36(18)
B11 B7 C2 B3 142.6(2)
B11 B7 C2 B6 36.23(18)
B11 B7 C2 C1 104.8(2)
B11 B10 B12 B7 37.71(18)
B11 B10 B12 B8 100.9(2)
B11 B10 B12 B9 138.4(2)
B12 B7 B8 B3 -138.1(2)
B12 B7 B8 B4 -100.6(2)
B12 B7 B8 B9 -37.41(18)
B12 B7 B11 B6 101.2(2)
B12 B7 B11 B10 37.99(18)
B12 B7 B11 C2 133.99(19)
B12 B7 C2 B3 102.6(2)
B12 B7 C2 B6 -3.8(2)
B12 B7 C2 B11 -40.05(18)
B12 B7 C2 C1 64.8(2)
B12 B8 B9 B4 -138.0(2)
B12 B8 B9 B5 -101.1(2)
B12 B8 B9 B10 -37.62(19)
B12 B9 B10 B5 -138.2(2)
B12 B9 B10 B6 -101.4(2)
B12 B9 B10 B11 -37.25(19)
B12 B10 B11 B6 -138.52(19)
B12 B10 B11 B7 -37.69(18)
B12 B10 B11 C2 -98.5(2)
B12 B11 C2 B3 3.4(3)
B12 B11 C2 B6 -103.1(2)
B12 B11 C2 B7 39.94(19)
B12 B11 C2 C1 -64.7(2)
C1 B3 B4 B5 34.14(16)
C1 B3 B4 B8 135.33(18)
C1 B3 B4 B9 97.55(19)
C1 B3 B7 B8 -100.0(2)
C1 B3 B7 B11 1.2(3)
C1 B3 B7 B12 -62.3(2)
C1 B3 B7 C2 34.23(16)
C1 B3 B8 B4 -38.77(16)
C1 B3 B8 B7 98.86(19)
C1 B3 B8 B9 -1.1(2)
C1 B3 B8 B12 61.8(2)
C1 B3 C2 B6 -33.13(18)
C1 B3 C2 B7 -139.94(19)
C1 B3 C2 B11 -103.3(2)
C1 B4 B5 B6 34.52(17)
C1 B4 B5 B9 135.04(19)
C1 B4 B5 B10 97.7(2)
C1 B4 B8 B3 39.03(17)
C1 B4 B8 B7 1.3(3)
C1 B4 B8 B9 -98.7(2)
C1 B4 B8 B12 -61.4(2)
C1 B4 B9 B5 -38.67(17)
C1 B4 B9 B8 99.9(2)
C1 B4 B9 B10 -1.3(3)
C1 B4 B9 B12 62.2(2)
C1 B5 B6 B10 134.7(2)
C1 B5 B6 B11 97.03(19)
C1 B5 B6 C2 36.32(15)
C1 B5 B9 B4 38.94(17)
C1 B5 B9 B8 2.0(2)
C1 B5 B9 B10 -99.3(2)
C1 B5 B9 B12 -61.8(2)
C1 B5 B10 B6 -39.66(18)
C1 B5 B10 B9 99.3(2)
C1 B5 B10 B11 -1.5(3)
C1 B5 B10 B12 62.0(2)
C1 B6 B10 B5 38.79(17)
C1 B6 B10 B9 2.0(3)
C1 B6 B10 B11 -98.9(2)
C1 B6 B10 B12 -61.6(2)
C1 B6 B11 B7 -1.8(2)
C1 B6 B11 B10 98.96(19)
C1 B6 B11 B12 61.5(2)
C1 B6 B11 C2 -34.39(16)
C1 B6 C2 B3 33.00(18)
C1 B6 C2 B7 103.19(19)
C1 B6 C2 B11 139.55(19)
C1 C3 C4 C11 -177.69(19)
C1 C3 C5 O1 61.7(3)
C1 C3 C5 O2 -118.6(2)
C2 B3 B4 B5 -2.2(2)
C2 B3 B4 B8 99.01(19)
C2 B3 B4 B9 61.2(2)
C2 B3 B4 C1 -36.32(15)
C2 B3 B7 B8 -134.2(2)
C2 B3 B7 B11 -33.05(18)
C2 B3 B7 B12 -96.5(2)
C2 B3 B8 B4 -98.5(2)
C2 B3 B8 B7 39.08(18)
C2 B3 B8 B9 -60.9(2)
C2 B3 B8 B12 2.0(3)
C2 B3 C1 B4 137.12(18)
C2 B3 C1 B5 100.07(19)
C2 B3 C1 B6 32.11(17)
C2 B3 C1 C3 -108.7(2)
C2 B6 B10 B5 98.05(18)
C2 B6 B10 B9 61.2(2)
C2 B6 B10 B11 -39.60(17)
C2 B6 B10 B12 -2.3(2)
C2 B6 B11 B7 32.56(17)
C2 B6 B11 B10 133.35(19)
C2 B6 B11 B12 95.9(2)
C2 B6 C1 B3 -32.16(18)
C2 B6 C1 B4 -99.9(2)
C2 B6 C1 B5 -136.79(19)
C2 B6 C1 C3 108.5(2)
C2 B7 B8 B3 -39.46(18)
C2 B7 B8 B4 -1.9(3)
C2 B7 B8 B9 61.3(2)
C2 B7 B8 B12 98.7(2)
C2 B7 B11 B6 -32.79(17)
C2 B7 B11 B10 -96.0(2)
C2 B7 B11 B12 -133.99(19)
C2 B7 B12 B8 -98.92(19)
C2 B7 B12 B9 -61.2(2)
C2 B7 B12 B10 2.0(2)
C2 B7 B12 B11 39.39(17)
C2 B11 B12 B7 -39.17(18)
C2 B11 B12 B8 -1.9(3)
C2 B11 B12 B9 61.5(3)
C2 B11 B12 B10 98.6(2)
C2 C1 C3 C4 134.0(2)
C2 C1 C3 C5 -43.9(3)
C3 C1 C2 B3 106.8(2)
C3 C1 C2 B6 -107.3(2)
C3 C1 C2 B7 145.1(2)
C3 C1 C2 B11 -145.9(2)
C3 C4 C11 C12 27.8(3)
C3 C4 C11 C16 -153.7(2)
C4 C3 C5 O1 -116.1(3)
C4 C3 C5 O2 63.5(3)
C4 C11 C12 C13 -178.8(2)
C4 C11 C16 C15 178.2(2)
C5 O2 C6 C7 170.3(2)
C5 C3 C4 C11 0.0(3)
C6 O2 C5 O1 5.3(4)
C6 O2 C5 C3 -174.4(2)
C11 C12 C13 C14 -0.2(4)
C12 C11 C16 C15 -3.3(3)
C12 C13 C14 C15 -1.7(3)
C12 C13 C14 C17 178.2(2)
C13 C14 C15 C16 1.1(3)
C14 C15 C16 C11 1.4(3)
C16 C11 C12 C13 2.7(3)
C17 C14 C15 C16 -178.8(2)
